data_7223764
loop_
_publ_author_name
'Tominaka, Satoshi'
'Yeung, Hamish H.-M.'
'Henke, Sebastian'
'Cheetham, Anthony K.'

_publ_section_title
;
 Coordination environments and \p-conjugation in dense lithium
 coordination polymers
;
_journal_issue 3
_journal_name_full CrystEngComm
_journal_page_first 398
_journal_paper_doi 10.1039/C5CE01658D
_journal_volume 18
_journal_year 2016
_chemical_absolute_configuration ad
_chemical_formula_moiety 'C14 H8 Li N O6'
_chemical_formula_sum 'C14 H8 Li N O6'
_chemical_formula_weight 293.16
_chemical_name_systematic 'Lithium 1-Hydroxy-4-nitroanthraquinone'
_chemical_properties_physical 'Air-sensitive, Moisture-sensitive, Heat-sensitive'
_space_group_crystal_system orthorhombic
_space_group_IT_number 19
_space_group_name_Hall 'P 2ac 2ab'
_space_group_name_H-M_alt 'P 21 21 21'
_symmetry_Int_Tables_number 19
_symmetry_space_group_name_Hall 'P 2ac 2ab'
_symmetry_space_group_name_H-M 'P 21 21 21'
_atom_sites_solution_primary direct
_audit_creation_date 13-12-03
_audit_creation_method
;
Rigaku CrystalClear-SM Expert 3.1 b27
;
_audit_update_record
;
2015-08-17 deposited with the CCDC.
2015-10-06 downloaded from the CCDC.
;
_cell_angle_alpha 90
_cell_angle_beta 90
_cell_angle_gamma 90
_cell_formula_units_Z 4
_cell_length_a 4.8953(4)
_cell_length_b 13.2668(10)
_cell_length_c 19.1081(14)
_cell_measurement_reflns_used 6750
_cell_measurement_temperature 293.15
_cell_measurement_theta_max 27.5
_cell_measurement_theta_min 2.1
_cell_volume 1240.97(17)
_computing_molecular_graphics 'Olex2 (Dolomanov et al., 2009)'
_computing_publication_material 'Olex2 (Dolomanov et al., 2009)'
_computing_structure_refinement 'olex2.refine (Bourhis et al., 2015)'
_computing_structure_solution 'ShelXS (Sheldrick, 2008)'
_diffrn_ambient_temperature 293.15
_diffrn_measured_fraction_theta_full 0.9846
_diffrn_measured_fraction_theta_max 0.9846
_diffrn_measurement_device_type 2013ncs0809_info
_diffrn_measurement_method 'profile data from \w-scans'
_diffrn_radiation_type 'Mo K\a'
_diffrn_radiation_wavelength 0.71075
_diffrn_reflns_av_R_equivalents 0.0698
_diffrn_reflns_av_unetI/netI 0.1106
_diffrn_reflns_limit_h_max 6
_diffrn_reflns_limit_h_min -5
_diffrn_reflns_limit_k_max 16
_diffrn_reflns_limit_k_min -17
_diffrn_reflns_limit_l_max 24
_diffrn_reflns_limit_l_min -24
_diffrn_reflns_number 8061
_diffrn_reflns_theta_full 27.4783
_diffrn_reflns_theta_max 27.48
_diffrn_reflns_theta_min 2.13
_exptl_absorpt_coefficient_mu 0.123
_exptl_absorpt_correction_T_max 1.00
_exptl_absorpt_correction_T_min 0.815
_exptl_absorpt_correction_type multi-scan
_exptl_crystal_colour red
_exptl_crystal_colour_primary red
_exptl_crystal_density_diffrn 1.5690
_exptl_crystal_description needle
_exptl_crystal_F_000 600.4361
_exptl_crystal_size_max 0.07
_exptl_crystal_size_mid 0.01
_exptl_crystal_size_min 0.01
_refine_diff_density_max 0.5264
_refine_diff_density_min -0.4906
_refine_diff_density_rms 0.1215
_refine_ls_abs_structure_details 'Flack, H. D. (1983). Acta Cryst. A39, 876-881.'
_refine_ls_abs_structure_Flack -1.5(12)
_refine_ls_d_res_high 0.7702
_refine_ls_d_res_low 9.5541
_refine_ls_goodness_of_fit_ref 1.0796
_refine_ls_hydrogen_treatment mixed
_refine_ls_matrix_type full
_refine_ls_number_constraints 15
_refine_ls_number_parameters 199
_refine_ls_number_reflns 2810
_refine_ls_number_restraints 0
_refine_ls_restrained_S_all 1.0796
_refine_ls_R_factor_all 0.1606
_refine_ls_R_factor_gt 0.0700
_refine_ls_shift/su_max 0.0002
_refine_ls_shift/su_mean 0.0000
_refine_ls_structure_factor_coef Fsqd
_refine_ls_weighting_details 'w=1/[\s^2^(Fo^2^)+(0.0709P)^2^+0.1768P] where P=(Fo^2^+2Fc^2^)/3'
_refine_ls_weighting_scheme calc
_refine_ls_wR_factor_gt 0.1328
_refine_ls_wR_factor_ref 0.1745
_reflns_Friedel_coverage 0.970
_reflns_limit_h_max 6
_reflns_limit_h_min -6
_reflns_limit_k_max 17
_reflns_limit_k_min -16
_reflns_limit_l_max 24
_reflns_limit_l_min -24
_reflns_number_gt 1453
_reflns_number_total 2810
_reflns_threshold_expression I>=2u(I)
_cod_data_source_file c5ce01658d2.cif
_cod_data_source_block 2013ncs0809
_cod_original_sg_symbol_Hall ' P 2ac 2ab'
_cod_database_code 7223764
_olex2_refinement_description
;
1. Twinned data refinement
 Scales: 2.5(12) -1.5(12)
2. Fixed Uiso
 At 1.2 times of:
  All C(H) groups
 At 1.5 times of:
  All O(H,H) groups
3.a Riding coordinates:
 O6(H6a,H6b)
3.b Aromatic/amide H refined with riding coordinates:
 C9(H9), C10(H10), C11(H11), C12(H12), C13(H13), C14(H14)
;
_olex2_submission_special_instructions 'No special instructions were received'

loop_
_space_group_symop_id
_space_group_symop_operation_xyz
1 x,y,z
2 x+1/2,-y+1/2,-z
3 -x,y+1/2,-z+1/2
4 -x+1/2,-y,z+1/2

loop_
_atom_site_label
_atom_site_type_symbol
_atom_site_fract_x
_atom_site_fract_y
_atom_site_fract_z
_atom_site_U_iso_or_equiv
_atom_site_adp_type
_atom_site_occupancy
_atom_site_refinement_flags_posn
O1 O 0.6476(16) 0.4374(4) 0.1514(2) 0.136(3) Uani 1.000000 .
O2 O 1.0014(12) 0.5238(7) 0.1583(3) 0.221(5) Uani 1.000000 .
O3 O 0.5369(11) 0.5975(3) 0.24574(19) 0.0896(16) Uani 1.000000 .
O4 O 0.5830(7) 0.4029(2) 0.49112(14) 0.0459(9) Uani 1.000000 .
O5 O 1.0146(6) 0.2929(2) 0.44363(12) 0.0379(8) Uani 1.000000 .
O6 O 1.0720(7) 0.3494(2) 0.59652(14) 0.0481(9) Uani 1.000000 .
H6a H 1.0268(7) 0.4116(2) 0.62079(14) 0.0721(14) Uiso 1.000000 R
H6b H 1.2532(7) 0.3648(2) 0.57849(14) 0.0721(14) Uiso 1.000000 R
N1 N 0.8521(12) 0.4695(5) 0.1832(2) 0.0712(16) Uani 1.000000 .
C1 C 0.8877(10) 0.4318(4) 0.2547(2) 0.0385(12) Uani 1.000000 .
C2 C 0.7334(9) 0.4646(3) 0.3103(2) 0.0330(11) Uani 1.000000 .
C3 C 0.5460(11) 0.5518(4) 0.3008(2) 0.0444(13) Uani 1.000000 .
C4 C 0.3771(9) 0.5830(3) 0.3609(2) 0.0369(11) Uani 1.000000 .
C5 C 0.3992(9) 0.5347(3) 0.4250(2) 0.0322(10) Uani 1.000000 .
C6 C 0.5876(9) 0.4471(3) 0.4340(2) 0.0337(11) Uani 1.000000 .
C7 C 0.9694(9) 0.3393(3) 0.3855(2) 0.0313(10) Uani 1.000000 .
C8 C 0.7676(9) 0.4176(3) 0.37649(19) 0.0289(10) Uani 1.000000 .
C9 C 1.1275(9) 0.3134(3) 0.3256(2) 0.0353(11) Uani 1.000000 .
H9 H 1.2631(9) 0.2647(3) 0.3298(2) 0.0423(13) Uiso 1.000000 R
C10 C 1.0863(10) 0.3580(4) 0.2621(2) 0.0400(12) Uani 1.000000 .
H10 H 1.1914(10) 0.3388(4) 0.2238(2) 0.0481(14) Uiso 1.000000 R
C11 C 0.2366(11) 0.5652(3) 0.4811(2) 0.0415(12) Uani 1.000000 .
H11 H 0.2498(11) 0.5320(3) 0.5239(2) 0.0498(14) Uiso 1.000000 R
C12 C 0.0560(11) 0.6444(4) 0.4734(2) 0.0492(13) Uani 1.000000 .
H12 H -0.0535(11) 0.6644(4) 0.5107(2) 0.0591(16) Uiso 1.000000 R
C13 C 0.0389(12) 0.6944(4) 0.4090(2) 0.0552(14) Uani 1.000000 .
H13 H -0.0792(12) 0.7488(4) 0.4038(2) 0.0662(17) Uiso 1.000000 R
C14 C 0.1948(10) 0.6636(4) 0.3538(2) 0.0480(13) Uani 1.000000 .
H14 H 0.1798(10) 0.6966(4) 0.3110(2) 0.0576(16) Uiso 1.000000 R
Li1 Li 0.8067(16) 0.3005(7) 0.5294(4) 0.044(2) Uani 1.000000 .

loop_
_atom_site_aniso_label
_atom_site_aniso_U_11
_atom_site_aniso_U_22
_atom_site_aniso_U_33
_atom_site_aniso_U_12
_atom_site_aniso_U_13
_atom_site_aniso_U_23
O1 0.223(7) 0.113(5) 0.071(3) -0.030(5) -0.076(4) 0.023(3)
O2 0.070(4) 0.430(13) 0.164(6) -0.030(6) 0.004(4) 0.235(8)
O3 0.119(4) 0.098(3) 0.052(2) 0.053(3) 0.021(2) 0.040(2)
O4 0.048(2) 0.053(2) 0.0372(17) 0.0140(18) 0.0031(16) 0.0132(16)
O5 0.0380(19) 0.0454(19) 0.0302(15) 0.0072(16) -0.0020(14) 0.0105(14)
O6 0.041(2) 0.059(2) 0.0447(16) 0.0024(19) 0.0003(16) -0.0112(16)
N1 0.072(4) 0.093(4) 0.049(3) 0.024(3) 0.004(3) 0.030(3)
C1 0.042(3) 0.045(3) 0.029(2) -0.002(2) 0.001(2) 0.009(2)
C2 0.028(3) 0.036(3) 0.034(2) -0.003(2) 0.000(2) 0.005(2)
C3 0.045(3) 0.048(3) 0.040(3) 0.006(3) -0.002(2) 0.012(2)
C4 0.034(3) 0.035(3) 0.042(2) -0.003(2) -0.005(2) 0.005(2)
C5 0.028(2) 0.033(3) 0.036(2) -0.002(2) -0.004(2) 0.001(2)
C6 0.031(2) 0.041(3) 0.028(2) -0.005(2) -0.005(2) 0.005(2)
C7 0.031(3) 0.030(2) 0.034(2) -0.005(2) -0.003(2) 0.0003(19)
C8 0.026(2) 0.034(3) 0.027(2) -0.007(2) -0.0015(19) 0.0024(19)
C9 0.033(3) 0.041(3) 0.032(2) 0.001(2) -0.002(2) -0.001(2)
C10 0.039(3) 0.047(3) 0.034(2) -0.002(3) 0.007(2) -0.006(2)
C11 0.044(3) 0.041(3) 0.040(2) 0.005(3) 0.001(2) 0.003(2)
C12 0.050(3) 0.047(3) 0.051(3) 0.006(3) -0.003(3) -0.006(2)
C13 0.053(3) 0.050(3) 0.062(3) 0.014(3) -0.002(3) -0.001(3)
C14 0.045(3) 0.050(3) 0.049(3) 0.005(3) -0.000(2) 0.005(2)
Li1 0.045(5) 0.050(5) 0.038(4) 0.002(4) -0.001(4) 0.008(4)

loop_
_atom_type_symbol
_atom_type_scat_dispersion_real
_atom_type_scat_dispersion_imag
_atom_type_scat_Cromer_Mann_a1
_atom_type_scat_Cromer_Mann_a2
_atom_type_scat_Cromer_Mann_a3
_atom_type_scat_Cromer_Mann_a4
_atom_type_scat_Cromer_Mann_b1
_atom_type_scat_Cromer_Mann_b2
_atom_type_scat_Cromer_Mann_b3
_atom_type_scat_Cromer_Mann_b4
_atom_type_scat_Cromer_Mann_c
_atom_type_scat_source
_atom_type_scat_dispersion_source
H 0.00000 0.00000 0.49300 0.32300 0.14000 0.04100 10.51100 26.12600 3.14200 57.80000 0.003 'Custom 4-Gaussian' custom
C 0.00300 0.00200 2.31000 1.02000 1.58900 0.86500 20.84400 10.20800 0.56900 51.65100 0.216 'Custom 4-Gaussian' custom
Li -0.00000 0.00000 1.12800 0.75100 0.61800 0.46500 3.95500 1.05200 85.39100 168.26100 0.038 'Custom 4-Gaussian' custom
O 0.01100 0.00600 3.04900 2.28700 1.54600 0.86700 13.27700 5.70100 0.32400 32.90900 0.251 'Custom 4-Gaussian' custom
N 0.00600 0.00300 12.21300 3.13200 2.01300 1.16600 0.00600 9.89300 28.99800 0.58300 -11.529 'Custom 4-Gaussian' custom

loop_
_geom_angle_atom_site_label_1
_geom_angle_atom_site_label_2
_geom_angle_atom_site_label_3
_geom_angle
_geom_angle_site_symmetry_1
_geom_angle_site_symmetry_3
Li1 O4 C6 132.1(4) . .
Li1 O5 C7 128.0(4) . .
Li1 O5 C7 130.8(3) 2_556 .
H6b O6 H6a 101.4 . .
Li1 O6 H6a 116.6 . .
Li1 O6 H6b 116.6 . .
O2 N1 O1 122.1(6) . .
C1 N1 O1 115.7(6) . .
C1 N1 O2 122.2(6) . .
C2 C1 N1 123.2(4) . .
C10 C1 N1 114.8(4) . .
C10 C1 C2 122.0(4) . .
C3 C2 C1 119.4(4) . .
C8 C2 C1 119.0(4) . .
C8 C2 C3 121.5(4) . .
C2 C3 O3 121.1(4) . .
C4 C3 O3 120.9(5) . .
C4 C3 C2 118.0(4) . .
C5 C4 C3 120.9(4) . .
C14 C4 C3 119.8(4) . .
C14 C4 C5 119.2(4) . .
C6 C5 C4 120.7(4) . .
C11 C5 C4 120.0(4) . .
C11 C5 C6 119.3(4) . .
C5 C6 O4 117.3(4) . .
C8 C6 O4 123.2(4) . .
C8 C6 C5 119.5(3) . .
C8 C7 O5 124.3(4) . .
C9 C7 O5 119.0(4) . .
C9 C7 C8 116.7(3) . .
C6 C8 C2 118.8(4) . .
C7 C8 C2 120.2(4) . .
C7 C8 C6 121.0(3) . .
H9 C9 C7 119.0(2) . .
C10 C9 C7 122.0(4) . .
C10 C9 H9 119.0(3) . .
C9 C10 C1 120.0(4) . .
H10 C10 C1 120.0(2) . .
H10 C10 C9 120.0(3) . .
H11 C11 C5 119.9(3) . .
C12 C11 C5 120.3(4) . .
C12 C11 H11 119.9(3) . .
H12 C12 C11 120.2(3) . .
C13 C12 C11 119.5(5) . .
C13 C12 H12 120.2(3) . .
H13 C13 C12 119.9(3) . .
C14 C13 C12 120.3(5) . .
C14 C13 H13 119.9(3) . .
C13 C14 C4 120.7(4) . .
H14 C14 C4 119.6(3) . .
H14 C14 C13 119.6(3) . .
O5 Li1 O4 90.8(3) . .
O5 Li1 O4 97.7(4) 2_456 .
O6 Li1 O4 113.8(5) . .
O6 Li1 O5 121.8(4) . 2_456
O6 Li1 O5 103.0(4) . .
Li1 Li1 O4 72.8(3) 2_456 .
Li1 Li1 O4 130.2(5) 2_556 .
Li1 Li1 O5 95.1(4) 2_456 .
Li1 Li1 O5 114.2(5) 2_556 2_456
Li1 Li1 O5 39.06(19) 2_456 2_456
Li1 Li1 O5 39.7(2) 2_556 .
Li1 Li1 O6 81.4(2) 2_556 .
Li1 Li1 O6 160.4(5) 2_456 .

loop_
_geom_bond_atom_site_label_1
_geom_bond_atom_site_label_2
_geom_bond_distance
_geom_bond_site_symmetry_2
O1 N1 1.246(7) .
O2 N1 1.132(7) .
O3 C3 1.216(5) .
O4 C6 1.239(4) .
O4 Li1 1.892(9) .
O5 C7 1.289(4) .
O5 Li1 1.933(8) .
O5 Li1 1.960(9) 2_556
O6 H6a 0.9722 .
O6 H6b 0.9733 .
O6 Li1 1.937(8) .
N1 C1 1.465(6) .
C1 C2 1.374(6) .
C1 C10 1.388(6) .
C2 C3 1.488(7) .
C2 C8 1.419(5) .
C3 C4 1.473(6) .
C4 C5 1.387(6) .
C4 C14 1.399(6) .
C5 C6 1.493(6) .
C5 C11 1.395(6) .
C6 C8 1.462(5) .
C7 C8 1.445(6) .
C7 C9 1.424(5) .
C9 H9 0.9300 .
C9 C10 1.364(6) .
C10 H10 0.9300 .
C11 H11 0.9300 .
C11 C12 1.382(6) .
C12 H12 0.9300 .
C12 C13 1.400(6) .
C13 H13 0.9300 .
C13 C14 1.364(6) .
C14 H14 0.9300 .
Li1 Li1 3.008(10) 2_456
Li1 Li1 3.008(9) 2_556

loop_
_twin_individual_id
_twin_individual_mass_fraction_refined
1 2.5(12)
2 -1.5(12)
